data_4106426
loop_
_publ_author_name
'Sunkyu Han'
'Mohammad Movassaghi'

_publ_section_title
;
 Concise Total Synthesis and Stereochemical Revision of all
 (-)-Trigonoliimines
;
_journal_name_full 'Journal of the American Chemical Society'
_journal_page_first 10768
_journal_page_last 10771
_journal_paper_doi 10.1021/ja204597k
_journal_volume 133
_journal_year 2011
_chemical_absolute_configuration ad
_chemical_formula_sum 'C43 H45 Cl3 N8 O2'
_chemical_formula_weight 812.22
_chemical_name_systematic
; 
 ? 
;
_space_group_IT_number 19
_symmetry_cell_setting orthorhombic
_symmetry_space_group_name_Hall 'P 2ac 2ab'
_symmetry_space_group_name_H-M 'P 21 21 21'
_atom_sites_solution_hydrogens geom
_atom_sites_solution_primary direct
_atom_sites_solution_secondary difmap
_audit_creation_method SHELXL-97
_cell_angle_alpha 90.00
_cell_angle_beta 90.00
_cell_angle_gamma 90.00
_cell_formula_units_Z 4
_cell_length_a 15.1283(4)
_cell_length_b 15.9902(4)
_cell_length_c 16.2625(4)
_cell_measurement_reflns_used 9309
_cell_measurement_temperature 100(2)
_cell_measurement_theta_max 68.98
_cell_measurement_theta_min 3.88
_cell_volume 3933.97(17)
_computing_cell_refinement 'Bruker SAINT'
_computing_data_collection 'Bruker APEX2'
_computing_data_reduction 'Bruker SAINT'
_computing_molecular_graphics 'Bruker SHELXTL'
_computing_publication_material 'Bruker SHELXTL'
_computing_structure_refinement 'SHELXL-97 (Sheldrick, 2008)'
_computing_structure_solution 'SHELXS-97 (Sheldrick, 2008)'
_diffrn_ambient_temperature 100(2)
_diffrn_measured_fraction_theta_full 1.000
_diffrn_measured_fraction_theta_max 1.000
_diffrn_measurement_device_type 'Bruker APEX-II CCD'
_diffrn_measurement_method '\f and \w scans'
_diffrn_radiation_monochromator graphite
_diffrn_radiation_source 'fine-focus sealed tube'
_diffrn_radiation_type CuK\a
_diffrn_radiation_wavelength 1.54178
_diffrn_reflns_av_R_equivalents 0.0314
_diffrn_reflns_av_sigmaI/netI 0.0167
_diffrn_reflns_limit_h_max 17
_diffrn_reflns_limit_h_min -18
_diffrn_reflns_limit_k_max 19
_diffrn_reflns_limit_k_min -18
_diffrn_reflns_limit_l_max 19
_diffrn_reflns_limit_l_min -19
_diffrn_reflns_number 51159
_diffrn_reflns_theta_full 66.58
_diffrn_reflns_theta_max 66.58
_diffrn_reflns_theta_min 3.88
_exptl_absorpt_coefficient_mu 2.502
_exptl_absorpt_correction_T_max 0.7053
_exptl_absorpt_correction_T_min 0.6345
_exptl_absorpt_correction_type multi-scan
_exptl_absorpt_process_details 'SADABS (Sheldrick, 2008)'
_exptl_crystal_colour yellow
_exptl_crystal_density_diffrn 1.371
_exptl_crystal_description block
_exptl_crystal_F_000 1704
_exptl_crystal_size_max 0.20
_exptl_crystal_size_mid 0.20
_exptl_crystal_size_min 0.15
_refine_diff_density_max 0.595
_refine_diff_density_min -0.385
_refine_diff_density_rms 0.045
_refine_ls_abs_structure_details 'Flack H D (1983), Acta Cryst. A39, 876-881'
_refine_ls_abs_structure_Flack 0.008(8)
_refine_ls_extinction_method none
_refine_ls_goodness_of_fit_ref 1.058
_refine_ls_hydrogen_treatment mixed
_refine_ls_matrix_type full
_refine_ls_number_parameters 531
_refine_ls_number_reflns 6942
_refine_ls_number_restraints 8
_refine_ls_restrained_S_all 1.058
_refine_ls_R_factor_all 0.0306
_refine_ls_R_factor_gt 0.0305
_refine_ls_shift/su_max 0.001
_refine_ls_shift/su_mean 0.000
_refine_ls_structure_factor_coef Fsqd
_refine_ls_weighting_details 'calc w=1/[\s^2^(Fo^2^)+(0.0530P)^2^+1.3714P] where P=(Fo^2^+2Fc^2^)/3'
_refine_ls_weighting_scheme calc
_refine_ls_wR_factor_gt 0.0823
_refine_ls_wR_factor_ref 0.0824
_reflns_number_gt 6920
_reflns_number_total 6942
_reflns_threshold_expression >2sigma(I)
_cod_data_source_file ja204597k_si_002.cif
_cod_data_source_block x8_11097
_cod_database_code 4106426

loop_
_symmetry_equiv_pos_as_xyz
'x, y, z'
'-x+1/2, -y, z+1/2'
'-x, y+1/2, -z+1/2'
'x+1/2, -y+1/2, -z'

loop_
_atom_site_label
_atom_site_type_symbol
_atom_site_fract_x
_atom_site_fract_y
_atom_site_fract_z
_atom_site_U_iso_or_equiv
_atom_site_adp_type
_atom_site_occupancy
_atom_site_symmetry_multiplicity
_atom_site_calc_flag
_atom_site_refinement_flags
N1A N -0.36888(9) 0.38823(9) 0.95343(9) 0.0154(3) Uani 1 1 d D
H1NA H -0.3244(12) 0.4108(13) 0.9752(13) 0.018 Uiso 1 1 d D
C2A C -0.36774(11) 0.31407(10) 0.90858(10) 0.0155(3) Uani 1 1 d .
C3A C -0.44912(11) 0.30113(10) 0.87309(10) 0.0162(3) Uani 1 1 d .
C4A C -0.58920(11) 0.39583(12) 0.87579(11) 0.0203(4) Uani 1 1 d .
H4A H -0.6260 0.3605 0.8436 0.024 Uiso 1 1 calc R
C5A C -0.61947(12) 0.47134(13) 0.90303(11) 0.0238(4) Uani 1 1 d .
H5A H -0.6772 0.4891 0.8881 0.029 Uiso 1 1 calc R
C6A C -0.56659(12) 0.52352(12) 0.95298(11) 0.0223(4) Uani 1 1 d .
C7A C -0.48129(12) 0.50114(11) 0.97476(11) 0.0191(3) Uani 1 1 d .
H7A H -0.4456 0.5361 1.0083 0.023 Uiso 1 1 calc R
C8A C -0.45019(11) 0.42413(11) 0.94481(10) 0.0155(3) Uani 1 1 d .
C9A C -0.50254(11) 0.37101(11) 0.89607(10) 0.0171(3) Uani 1 1 d .
C10A C -0.48307(12) 0.22730(11) 0.82496(11) 0.0214(4) Uani 1 1 d .
H10A H -0.5328 0.2465 0.7902 0.026 Uiso 1 1 calc R
H10B H -0.5070 0.1859 0.8644 0.026 Uiso 1 1 calc R
C11A C -0.41646(12) 0.18320(11) 0.76998(11) 0.0224(4) Uani 1 1 d .
H11A H -0.4473 0.1370 0.7413 0.027 Uiso 1 1 calc R
H11B H -0.3966 0.2233 0.7274 0.027 Uiso 1 1 calc R
N12A N -0.33782(10) 0.14863(9) 0.81027(10) 0.0219(3) Uani 1 1 d D
H4NA H -0.3526(15) 0.1211(13) 0.8575(11) 0.026 Uiso 1 1 d D
N13A N -0.22458(16) 0.13148(12) 0.67374(11) 0.0395(5) Uani 1 1 d D
H2NA H -0.2638(16) 0.1080(16) 0.7054(16) 0.047 Uiso 1 1 d D
H3NA H -0.2164(19) 0.1116(16) 0.6267(12) 0.047 Uiso 1 1 d D
C14A C -0.21964(14) 0.21757(12) 0.68087(12) 0.0267(4) Uani 1 1 d .
C15A C -0.19307(15) 0.26516(15) 0.61347(13) 0.0348(5) Uani 1 1 d .
H15A H -0.1821 0.2381 0.5625 0.042 Uiso 1 1 calc R
C16A C -0.18233(13) 0.34999(14) 0.61900(13) 0.0328(5) Uani 1 1 d .
H16A H -0.1655 0.3812 0.5718 0.039 Uiso 1 1 calc R
C17A C -0.19595(13) 0.39057(12) 0.69363(13) 0.0291(4) Uani 1 1 d .
H17A H -0.1865 0.4491 0.6985 0.035 Uiso 1 1 calc R
C18A C -0.22369(12) 0.34384(11) 0.76090(11) 0.0205(4) Uani 1 1 d .
H18A H -0.2336 0.3714 0.8118 0.025 Uiso 1 1 calc R
C19A C -0.23739(12) 0.25797(11) 0.75608(11) 0.0193(4) Uani 1 1 d .
C20A C -0.26622(12) 0.20736(10) 0.83181(10) 0.0174(4) Uani 1 1 d .
C21A C -0.18674(12) 0.15923(11) 0.86812(11) 0.0200(4) Uani 1 1 d .
H21A H -0.2061 0.1067 0.8949 0.024 Uiso 1 1 calc R
H21B H -0.1427 0.1459 0.8250 0.024 Uiso 1 1 calc R
C22A C -0.14911(12) 0.22056(11) 0.93084(11) 0.0210(4) Uani 1 1 d .
H22A H -0.1227 0.1902 0.9779 0.025 Uiso 1 1 calc R
H22B H -0.1031 0.2561 0.9054 0.025 Uiso 1 1 calc R
N23A N -0.22516(10) 0.27202(9) 0.95826(9) 0.0180(3) Uani 1 1 d .
C24A C -0.28663(12) 0.26547(10) 0.90432(10) 0.0161(3) Uani 1 1 d .
O25A O -0.60736(9) 0.59599(9) 0.97764(9) 0.0311(3) Uani 1 1 d .
C26A C -0.55625(15) 0.65428(13) 1.02260(14) 0.0349(5) Uani 1 1 d .
H26A H -0.5340 0.6278 1.0728 0.052 Uiso 1 1 calc R
H26B H -0.5930 0.7025 1.0372 0.052 Uiso 1 1 calc R
H26C H -0.5063 0.6730 0.9889 0.052 Uiso 1 1 calc R
N1B N 0.28995(9) 0.14602(9) 0.87834(9) 0.0153(3) Uani 1 1 d D
H1NB H 0.2759(14) 0.1665(12) 0.9255(10) 0.018 Uiso 1 1 d D
C2B C 0.33798(11) 0.07232(10) 0.87245(10) 0.0145(3) Uani 1 1 d .
C3B C 0.36546(11) 0.06036(10) 0.79259(10) 0.0157(3) Uani 1 1 d .
C4B C 0.33870(12) 0.15357(11) 0.66430(11) 0.0185(3) Uani 1 1 d .
H4B H 0.3698 0.1195 0.6262 0.022 Uiso 1 1 calc R
C5B C 0.29929(12) 0.22662(11) 0.63912(11) 0.0212(4) Uani 1 1 d .
H5B H 0.3021 0.2423 0.5828 0.025 Uiso 1 1 calc R
C6B C 0.25484(11) 0.27869(11) 0.69543(11) 0.0198(3) Uani 1 1 d .
C7B C 0.24678(11) 0.25794(10) 0.77742(11) 0.0172(3) Uani 1 1 d .
H7B H 0.2160 0.2928 0.8150 0.021 Uiso 1 1 calc R
C8B C 0.28634(11) 0.18256(10) 0.80258(10) 0.0149(3) Uani 1 1 d .
C9B C 0.33222(11) 0.13002(11) 0.74725(10) 0.0164(3) Uani 1 1 d .
C10B C 0.41493(11) -0.01114(11) 0.75438(10) 0.0180(3) Uani 1 1 d .
H10C H 0.4480 0.0104 0.7063 0.022 Uiso 1 1 calc R
H10D H 0.3713 -0.0522 0.7337 0.022 Uiso 1 1 calc R
C11B C 0.47938(11) -0.05654(11) 0.81006(11) 0.0193(3) Uani 1 1 d .
H11C H 0.5091 -0.1006 0.7774 0.023 Uiso 1 1 calc R
H11D H 0.5254 -0.0163 0.8275 0.023 Uiso 1 1 calc R
N12B N 0.44209(10) -0.09555(9) 0.88400(9) 0.0186(3) Uani 1 1 d D
H4NB H 0.3943(12) -0.1225(13) 0.8696(13) 0.022 Uiso 1 1 d D
N13B N 0.60734(11) -0.11369(10) 0.95667(10) 0.0233(3) Uani 1 1 d D
H2NB H 0.5619(13) -0.1355(14) 0.9316(14) 0.028 Uiso 1 1 d D
H3NB H 0.6590(12) -0.1240(15) 0.9383(14) 0.028 Uiso 1 1 d D
C14B C 0.59386(12) -0.03108(11) 0.97994(11) 0.0183(3) Uani 1 1 d .
C15B C 0.66695(12) 0.01611(12) 1.00493(11) 0.0216(4) Uani 1 1 d .
H15B H 0.7243 -0.0079 1.0014 0.026 Uiso 1 1 calc R
C16B C 0.65806(12) 0.09665(12) 1.03463(11) 0.0217(4) Uani 1 1 d .
H16B H 0.7088 0.1271 1.0517 0.026 Uiso 1 1 calc R
C17B C 0.57509(12) 0.13288(11) 1.03952(11) 0.0219(4) Uani 1 1 d .
H17B H 0.5681 0.1877 1.0611 0.026 Uiso 1 1 calc R
C18B C 0.50221(12) 0.08766(11) 1.01231(10) 0.0182(3) Uani 1 1 d .
H18B H 0.4455 0.1130 1.0147 0.022 Uiso 1 1 calc R
C19B C 0.50924(11) 0.00632(10) 0.98162(10) 0.0161(3) Uani 1 1 d .
C20B C 0.42560(11) -0.04150(10) 0.95529(10) 0.0166(3) Uani 1 1 d .
C21B C 0.38921(12) -0.09373(11) 1.02758(11) 0.0200(4) Uani 1 1 d .
H21C H 0.3559 -0.1430 1.0076 0.024 Uiso 1 1 calc R
H21D H 0.4374 -0.1128 1.0643 0.024 Uiso 1 1 calc R
C22B C 0.32847(12) -0.03167(11) 1.07122(11) 0.0212(4) Uani 1 1 d .
H22C H 0.2791 -0.0612 1.0987 0.025 Uiso 1 1 calc R
H22D H 0.3616 0.0007 1.1130 0.025 Uiso 1 1 calc R
N23B N 0.29493(9) 0.02394(9) 1.00583(9) 0.0178(3) Uani 1 1 d .
C24B C 0.34817(11) 0.01989(10) 0.94496(10) 0.0154(3) Uani 1 1 d .
O25B O 0.22143(9) 0.35041(8) 0.66065(8) 0.0251(3) Uani 1 1 d .
C26B C 0.18118(15) 0.40988(12) 0.71414(14) 0.0324(4) Uani 1 1 d .
H26D H 0.1295 0.3846 0.7406 0.049 Uiso 1 1 calc R
H26E H 0.1627 0.4589 0.6823 0.049 Uiso 1 1 calc R
H26F H 0.2237 0.4271 0.7563 0.049 Uiso 1 1 calc R
C1S C 0.05653(14) 0.13154(14) 0.75300(11) 0.0290(4) Uani 1 1 d .
H1S H 0.1174 0.1279 0.7292 0.035 Uiso 1 1 calc R
Cl1S Cl -0.00468(4) 0.04366(4) 0.72021(3) 0.04367(15) Uani 1 1 d .
Cl2S Cl 0.00687(4) 0.22423(4) 0.71852(3) 0.03969(13) Uani 1 1 d .
Cl3S Cl 0.06491(3) 0.13129(3) 0.86108(3) 0.03152(12) Uani 1 1 d .

loop_
_atom_site_aniso_label
_atom_site_aniso_U_11
_atom_site_aniso_U_22
_atom_site_aniso_U_33
_atom_site_aniso_U_23
_atom_site_aniso_U_13
_atom_site_aniso_U_12
N1A 0.0121(6) 0.0180(7) 0.0161(7) -0.0013(5) -0.0026(5) -0.0021(5)
C2A 0.0183(8) 0.0149(8) 0.0132(7) 0.0020(6) -0.0005(6) -0.0031(6)
C3A 0.0184(8) 0.0158(8) 0.0143(7) 0.0033(6) -0.0012(7) -0.0048(6)
C4A 0.0145(8) 0.0296(9) 0.0169(8) 0.0034(7) 0.0002(6) -0.0045(7)
C5A 0.0139(8) 0.0369(11) 0.0206(9) 0.0037(8) 0.0002(7) 0.0030(8)
C6A 0.0197(8) 0.0277(9) 0.0194(8) 0.0009(7) 0.0043(7) 0.0054(8)
C7A 0.0184(8) 0.0235(9) 0.0155(8) 0.0000(7) 0.0018(6) -0.0006(7)
C8A 0.0153(8) 0.0185(8) 0.0128(7) 0.0031(6) 0.0019(6) -0.0017(6)
C9A 0.0142(8) 0.0226(8) 0.0144(8) 0.0045(6) 0.0014(6) -0.0047(7)
C10A 0.0195(9) 0.0203(9) 0.0243(9) 0.0008(7) -0.0053(7) -0.0077(7)
C11A 0.0260(10) 0.0202(8) 0.0209(9) -0.0027(7) -0.0055(7) -0.0075(7)
N12A 0.0280(8) 0.0163(7) 0.0215(7) -0.0005(6) -0.0041(6) -0.0050(6)
N13A 0.0655(13) 0.0322(10) 0.0207(8) -0.0117(7) 0.0063(8) -0.0014(10)
C14A 0.0307(10) 0.0292(10) 0.0201(9) 0.0006(8) -0.0039(8) -0.0008(8)
C15A 0.0384(12) 0.0474(13) 0.0187(9) 0.0009(9) 0.0021(8) 0.0020(10)
C16A 0.0252(10) 0.0460(12) 0.0271(10) 0.0172(9) 0.0037(8) 0.0040(9)
C17A 0.0226(9) 0.0256(9) 0.0391(11) 0.0106(8) 0.0022(8) 0.0005(7)
C18A 0.0152(8) 0.0206(8) 0.0256(9) 0.0007(7) -0.0006(7) 0.0016(7)
C19A 0.0177(8) 0.0222(8) 0.0181(8) 0.0017(7) -0.0033(7) -0.0002(7)
C20A 0.0216(9) 0.0140(7) 0.0165(8) -0.0019(6) -0.0019(7) -0.0009(7)
C21A 0.0248(9) 0.0166(8) 0.0186(8) 0.0015(7) 0.0009(7) 0.0029(7)
C22A 0.0205(9) 0.0225(9) 0.0199(8) 0.0003(7) -0.0034(7) 0.0061(7)
N23A 0.0185(7) 0.0175(7) 0.0179(7) -0.0010(6) -0.0026(6) 0.0024(6)
C24A 0.0191(8) 0.0141(7) 0.0151(8) 0.0028(6) -0.0010(7) -0.0032(7)
O25A 0.0254(7) 0.0352(7) 0.0326(7) -0.0074(6) -0.0002(6) 0.0122(6)
C26A 0.0333(11) 0.0297(10) 0.0416(11) -0.0077(9) 0.0049(10) 0.0093(9)
N1B 0.0143(7) 0.0182(7) 0.0132(6) -0.0020(5) 0.0008(5) 0.0002(5)
C2B 0.0115(7) 0.0146(7) 0.0174(8) -0.0026(6) -0.0011(6) -0.0017(6)
C3B 0.0131(7) 0.0163(8) 0.0176(8) -0.0019(6) -0.0006(6) -0.0038(6)
C4B 0.0209(8) 0.0179(8) 0.0166(8) -0.0030(6) 0.0021(7) -0.0064(7)
C5B 0.0274(9) 0.0212(8) 0.0151(8) 0.0027(7) -0.0010(7) -0.0074(7)
C6B 0.0177(8) 0.0186(8) 0.0231(9) 0.0038(7) -0.0038(7) -0.0030(7)
C7B 0.0148(8) 0.0161(8) 0.0207(8) -0.0023(7) -0.0009(7) -0.0023(6)
C8B 0.0117(7) 0.0178(8) 0.0153(7) -0.0001(6) -0.0012(6) -0.0054(6)
C9B 0.0143(8) 0.0170(8) 0.0180(8) -0.0014(7) -0.0010(6) -0.0049(7)
C10B 0.0190(9) 0.0183(8) 0.0166(8) -0.0037(7) 0.0015(6) -0.0015(7)
C11B 0.0196(8) 0.0199(8) 0.0183(8) -0.0039(7) 0.0027(7) 0.0025(7)
N12B 0.0201(7) 0.0150(7) 0.0206(7) -0.0027(6) 0.0011(6) -0.0013(6)
N13B 0.0206(7) 0.0209(8) 0.0283(8) -0.0025(6) -0.0008(7) 0.0077(6)
C14B 0.0200(8) 0.0196(8) 0.0152(8) 0.0035(7) 0.0007(6) 0.0024(7)
C15B 0.0170(8) 0.0297(9) 0.0180(8) 0.0039(7) 0.0005(7) 0.0040(7)
C16B 0.0219(9) 0.0256(9) 0.0176(8) 0.0017(7) -0.0029(7) -0.0057(7)
C17B 0.0257(9) 0.0193(8) 0.0206(8) -0.0006(7) -0.0021(7) -0.0009(7)
C18B 0.0177(8) 0.0189(8) 0.0182(8) -0.0006(6) 0.0011(7) 0.0021(7)
C19B 0.0163(8) 0.0181(8) 0.0140(8) 0.0022(6) 0.0011(6) 0.0008(7)
C20B 0.0188(8) 0.0141(7) 0.0168(8) 0.0008(7) 0.0010(7) -0.0002(7)
C21B 0.0223(9) 0.0167(8) 0.0210(8) 0.0038(7) 0.0017(7) -0.0007(7)
C22B 0.0207(8) 0.0232(9) 0.0198(8) 0.0065(7) 0.0045(7) -0.0002(7)
N23B 0.0168(7) 0.0177(7) 0.0189(7) 0.0017(6) 0.0019(6) -0.0009(6)
C24B 0.0132(7) 0.0150(8) 0.0181(8) -0.0038(6) -0.0013(6) -0.0029(6)
O25B 0.0310(7) 0.0195(6) 0.0247(6) 0.0060(5) 0.0000(6) 0.0019(5)
C26B 0.0418(11) 0.0206(9) 0.0349(11) 0.0067(8) 0.0013(9) 0.0076(8)
C1S 0.0265(10) 0.0377(11) 0.0227(9) 0.0009(8) 0.0033(8) -0.0046(9)
Cl1S 0.0407(3) 0.0482(3) 0.0421(3) -0.0125(2) 0.0132(2) -0.0179(2)
Cl2S 0.0340(3) 0.0461(3) 0.0390(3) 0.0192(2) -0.0051(2) -0.0032(2)
Cl3S 0.0290(2) 0.0440(3) 0.0216(2) 0.00596(19) 0.00039(18) 0.0037(2)

loop_
_atom_type_symbol
_atom_type_description
_atom_type_scat_dispersion_real
_atom_type_scat_dispersion_imag
_atom_type_scat_source
C C 0.0181 0.0091 'International Tables Vol C Tables 4.2.6.8 and 6.1.1.4'
H H 0.0000 0.0000 'International Tables Vol C Tables 4.2.6.8 and 6.1.1.4'
N N 0.0311 0.0180 'International Tables Vol C Tables 4.2.6.8 and 6.1.1.4'
O O 0.0492 0.0322 'International Tables Vol C Tables 4.2.6.8 and 6.1.1.4'
Cl Cl 0.3639 0.7018 'International Tables Vol C Tables 4.2.6.8 and 6.1.1.4'

loop_
_geom_angle_atom_site_label_1
_geom_angle_atom_site_label_2
_geom_angle_atom_site_label_3
_geom_angle
C8A N1A C2A 108.40(14)
C3A C2A N1A 109.68(15)
C3A C2A C24A 130.91(16)
N1A C2A C24A 119.39(15)
C2A C3A C9A 106.19(15)
C2A C3A C10A 129.87(16)
C9A C3A C10A 123.77(15)
C5A C4A C9A 119.03(17)
C4A C5A C6A 121.27(16)
O25A C6A C7A 124.20(17)
O25A C6A C5A 114.34(16)
C7A C6A C5A 121.45(17)
C6A C7A C8A 116.73(17)
N1A C8A C7A 129.40(16)
N1A C8A C9A 108.15(15)
C7A C8A C9A 122.42(16)
C8A C9A C4A 119.08(16)
C8A C9A C3A 107.54(14)
C4A C9A C3A 133.26(17)
C3A C10A C11A 116.29(15)
N12A C11A C10A 116.73(15)
C11A N12A C20A 117.49(14)
N13A C14A C15A 119.54(19)
N13A C14A C19A 121.24(18)
C15A C14A C19A 119.16(18)
C16A C15A C14A 121.6(2)
C15A C16A C17A 120.11(19)
C18A C17A C16A 118.73(18)
C17A C18A C19A 122.10(18)
C18A C19A C14A 118.24(17)
C18A C19A C20A 121.13(16)
C14A C19A C20A 120.55(16)
N12A C20A C24A 114.87(15)
N12A C20A C19A 110.68(14)
C24A C20A C19A 110.76(13)
N12A C20A C21A 110.18(13)
C24A C20A C21A 99.48(13)
C19A C20A C21A 110.34(15)
C22A C21A C20A 103.05(13)
N23A C22A C21A 105.56(14)
C24A N23A C22A 108.14(14)
N23A C24A C2A 122.37(15)
N23A C24A C20A 115.45(15)
C2A C24A C20A 122.06(15)
C6A O25A C26A 117.49(15)
C8B N1B C2B 108.80(14)
C3B C2B N1B 109.94(15)
C3B C2B C24B 130.73(15)
N1B C2B C24B 119.27(15)
C2B C3B C9B 105.82(14)
C2B C3B C10B 130.28(15)
C9B C3B C10B 123.80(15)
C5B C4B C9B 118.96(16)
C4B C5B C6B 121.06(16)
O25B C6B C7B 124.46(17)
O25B C6B C5B 113.64(16)
C7B C6B C5B 121.90(16)
C6B C7B C8B 116.72(16)
N1B C8B C7B 130.28(16)
N1B C8B C9B 107.50(14)
C7B C8B C9B 122.22(15)
C4B C9B C8B 119.11(16)
C4B C9B C3B 132.93(16)
C8B C9B C3B 107.94(14)
C3B C10B C11B 116.00(14)
N12B C11B C10B 116.47(14)
C20B N12B C11B 117.55(13)
N13B C14B C15B 118.42(16)
N13B C14B C19B 122.73(16)
C15B C14B C19B 118.83(16)
C16B C15B C14B 121.81(17)
C15B C16B C17B 119.88(17)
C16B C17B C18B 118.87(16)
C17B C18B C19B 122.50(16)
C18B C19B C14B 118.02(16)
C18B C19B C20B 119.95(15)
C14B C19B C20B 121.95(15)
N12B C20B C24B 114.79(14)
N12B C20B C19B 111.88(14)
C24B C20B C19B 109.85(13)
N12B C20B C21B 110.10(13)
C24B C20B C21B 99.03(13)
C19B C20B C21B 110.49(14)
C22B C21B C20B 102.53(13)
N23B C22B C21B 105.28(14)
C24B N23B C22B 108.11(14)
N23B C24B C2B 122.13(15)
N23B C24B C20B 115.34(15)
C2B C24B C20B 122.49(14)
C6B O25B C26B 117.54(15)
Cl2S C1S Cl3S 110.59(12)
Cl2S C1S Cl1S 110.58(11)
Cl3S C1S Cl1S 109.71(11)

loop_
_geom_bond_atom_site_label_1
_geom_bond_atom_site_label_2
_geom_bond_distance
N1A C8A 1.365(2)
N1A C2A 1.392(2)
C2A C3A 1.375(2)
C2A C24A 1.454(2)
C3A C9A 1.429(2)
C3A C10A 1.507(2)
C4A C5A 1.365(3)
C4A C9A 1.409(2)
C5A C6A 1.413(3)
C6A O25A 1.373(2)
C6A C7A 1.385(3)
C7A C8A 1.405(3)
C8A C9A 1.406(2)
C10A C11A 1.521(3)
C11A N12A 1.466(2)
N12A C20A 1.476(2)
N13A C14A 1.383(3)
C14A C15A 1.394(3)
C14A C19A 1.409(3)
C15A C16A 1.369(3)
C16A C17A 1.391(3)
C17A C18A 1.390(3)
C18A C19A 1.391(3)
C19A C20A 1.537(2)
C20A C24A 1.533(2)
C20A C21A 1.545(2)
C21A C22A 1.525(2)
C22A N23A 1.483(2)
N23A C24A 1.283(2)
O25A C26A 1.415(3)
N1B C8B 1.365(2)
N1B C2B 1.388(2)
C2B C3B 1.377(2)
C2B C24B 1.455(2)
C3B C9B 1.427(2)
C3B C10B 1.501(2)
C4B C5B 1.374(3)
C4B C9B 1.404(2)
C5B C6B 1.409(3)
C6B O25B 1.375(2)
C6B C7B 1.379(3)
C7B C8B 1.407(2)
C8B C9B 1.413(2)
C10B C11B 1.516(2)
C11B N12B 1.467(2)
N12B C20B 1.467(2)
N13B C14B 1.389(2)
C14B C15B 1.399(3)
C14B C19B 1.413(2)
C15B C16B 1.382(3)
C16B C17B 1.385(3)
C17B C18B 1.391(3)
C18B C19B 1.397(2)
C19B C20B 1.539(2)
C20B C24B 1.537(2)
C20B C21B 1.544(2)
C21B C22B 1.527(2)
C22B N23B 1.476(2)
N23B C24B 1.278(2)
O25B C26B 1.425(2)
C1S Cl2S 1.754(2)
C1S Cl3S 1.7622(19)
C1S Cl1S 1.765(2)

loop_
_cod_related_entry_id
_cod_related_entry_database
_cod_related_entry_code
1 ChemSpider 30660256
